data_2014393
loop_
_publ_author_name
'Rodrigues, V. H.'
'Matos Beja, A.'
'Paix\~ao, J. A.'
'Costa, M. M. R. R.'

_publ_section_title
;
 Glycinium trichloroacetate
;
_journal_coeditor_code SK1890
_journal_issue 2
_journal_name_full 'Acta Crystallographica Section C'
_journal_page_first o71
_journal_page_last o72
_journal_paper_doi 10.1107/S0108270105040953
_journal_volume 62
_journal_year 2006
_chemical_formula_iupac 'C2 H6 N O2 + , C2 Cl3 O2 -'
_chemical_formula_moiety 'C2 H6 N O2 + , C2 Cl3 O2 -'
_chemical_formula_sum 'C4 H6 Cl3 N O4'
_chemical_formula_weight 238.45
_chemical_name_common 'glycine trichloroacetate'
_chemical_name_systematic
;
Glycinium trichloroacetate
;
_space_group_IT_number 76
_symmetry_cell_setting tetragonal
_symmetry_space_group_name_Hall 'P 4w'
_symmetry_space_group_name_H-M 'P 41'
_atom_sites_solution_hydrogens geom
_atom_sites_solution_primary direct
_atom_sites_solution_secondary difmap
_audit_creation_method SHELXL97
_cell_angle_alpha 90.00
_cell_angle_beta 90.00
_cell_angle_gamma 90.00
_cell_formula_units_Z 8
_cell_length_a 9.4416(9)
_cell_length_b 9.4416(9)
_cell_length_c 20.213(4)
_cell_measurement_reflns_used 25
_cell_measurement_temperature 293(2)
_cell_measurement_theta_max 14.16
_cell_measurement_theta_min 9.59
_cell_volume 1801.9(4)
_computing_cell_refinement 'CAD-4 Software'
_computing_data_collection 'CAD-4 Software (Enraf--Nonius, 1989)'
_computing_data_reduction 'PLATON (Spek, 2003)'
_computing_molecular_graphics 'ORTEPII (Johnson, 1976)'
_computing_publication_material SHELXL97
_computing_structure_refinement 'SHELXL97 (Sheldrick, 1997)'
_computing_structure_solution 'SHELXS97 (Sheldrick, 1997)'
_diffrn_ambient_temperature 293(2)
_diffrn_measured_fraction_theta_full 0.973
_diffrn_measured_fraction_theta_max 0.973
_diffrn_measurement_device_type 'Enraf--Nonius CAD-4'
_diffrn_measurement_method 'Profile data from \w/2\q'
_diffrn_radiation_monochromator graphite
_diffrn_radiation_source 'fine-focus sealed tube'
_diffrn_radiation_type MoK\a
_diffrn_radiation_wavelength 0.71073
_diffrn_reflns_av_R_equivalents 0.0244
_diffrn_reflns_av_sigmaI/netI 0.0380
_diffrn_reflns_limit_h_max 11
_diffrn_reflns_limit_h_min 0
_diffrn_reflns_limit_k_max 11
_diffrn_reflns_limit_k_min 0
_diffrn_reflns_limit_l_max 24
_diffrn_reflns_limit_l_min -24
_diffrn_reflns_number 2596
_diffrn_reflns_theta_full 27.62
_diffrn_reflns_theta_max 27.62
_diffrn_reflns_theta_min 2.95
_diffrn_standards_decay_% 59
_diffrn_standards_interval_time 120
_diffrn_standards_number 3
_exptl_absorpt_coefficient_mu 0.992
_exptl_absorpt_correction_T_max 0.8174
_exptl_absorpt_correction_T_min 0.7223
_exptl_absorpt_correction_type psi-scan
_exptl_absorpt_process_details '(North <i>et al.</i>,  1968)'
_exptl_crystal_colour colourless
_exptl_crystal_density_diffrn 1.758
_exptl_crystal_density_method 'not measured'
_exptl_crystal_description block
_exptl_crystal_F_000 960
_exptl_crystal_size_max 0.34
_exptl_crystal_size_mid 0.30
_exptl_crystal_size_min 0.20
_refine_diff_density_max 0.332
_refine_diff_density_min -0.316
_refine_ls_abs_structure_details 'Flack H D (1983), Acta Cryst. A39, 876-881, with 24 Friedel pairs.'
_refine_ls_abs_structure_Flack 0.03(13)
_refine_ls_extinction_method none
_refine_ls_goodness_of_fit_ref 1.087
_refine_ls_hydrogen_treatment constr
_refine_ls_matrix_type full
_refine_ls_number_parameters 249
_refine_ls_number_reflns 2106
_refine_ls_number_restraints 1
_refine_ls_restrained_S_all 1.087
_refine_ls_R_factor_all 0.0899
_refine_ls_R_factor_gt 0.0451
_refine_ls_shift/su_max 0.000
_refine_ls_shift/su_mean 0.000
_refine_ls_structure_factor_coef Fsqd
_refine_ls_weighting_details 'calc w=1/[\s^2^(Fo^2^)+(0.0777P)^2^+0.9874P] where P=(Fo^2^+2Fc^2^)/3'
_refine_ls_weighting_scheme calc
_refine_ls_wR_factor_gt 0.1247
_refine_ls_wR_factor_ref 0.1454
_reflns_number_gt 1493
_reflns_number_total 2106
_reflns_threshold_expression I>2\s(I)
_cod_data_source_file sk1890.cif
_cod_data_source_block I
_cod_database_code 2014393

loop_
_symmetry_equiv_pos_as_xyz
'x, y, z'
'-y, x, z+1/4'
'-x, -y, z+1/2'
'y, -x, z-1/4'

loop_
_atom_site_label
_atom_site_fract_x
_atom_site_fract_y
_atom_site_fract_z
_atom_site_U_iso_or_equiv
_atom_site_adp_type
_atom_site_calc_flag
_atom_site_refinement_flags
_atom_site_occupancy
_atom_site_disorder_assembly
_atom_site_disorder_group
_atom_site_type_symbol
O3 0.0569(5) 0.2286(6) 0.7501(2) 0.0468(12) Uani d . 1 . . O
O4 0.1275(5) 0.1834(5) 0.6459(2) 0.0472(11) Uani d . 1 . . O
C3 0.1277(6) 0.2469(6) 0.6997(3) 0.0350(12) Uani d . 1 . . C
C4 0.2438(7) 0.3659(6) 0.7037(3) 0.0377(13) Uani d . 1 . . C
Cl1 0.2524(2) 0.4636(2) 0.62889(9) 0.0572(5) Uani d . 1 . . Cl
Cl2 0.2175(3) 0.4845(3) 0.76836(10) 0.0855(9) Uani d . 1 . . Cl
Cl3 0.4063(2) 0.2754(3) 0.71384(17) 0.0891(9) Uani d . 1 . . Cl
O3' 0.0524(5) 0.3364(5) 0.1480(2) 0.0495(12) Uani d . 1 . . O
O4' 0.0901(6) 0.2940(5) 0.2541(2) 0.0507(12) Uani d . 1 . . O
C3' 0.1123(7) 0.3561(6) 0.2012(3) 0.0351(13) Uani d . 1 . . C
C4' 0.2366(7) 0.4651(7) 0.2016(4) 0.0455(15) Uani d . 1 . . C
Cl1' 0.1949(16) 0.6061(10) 0.1467(7) 0.065(3) Uani d P 0.53(5) . . Cl
Cl2' 0.272(3) 0.531(3) 0.2780(8) 0.114(6) Uani d P 0.53(5) . . Cl
Cl3' 0.3812(15) 0.3735(16) 0.1654(10) 0.097(4) Uani d P 0.53(5) . . Cl
Cl4' 0.237(4) 0.590(2) 0.1396(9) 0.104(6) Uani d P 0.47(5) . . Cl
Cl5' 0.242(2) 0.5598(15) 0.2774(9) 0.073(4) Uani d P 0.47(5) . . Cl
Cl6' 0.3921(15) 0.3668(18) 0.202(2) 0.123(8) Uani d P 0.47(5) . . Cl
O1 0.1163(7) 0.3896(5) 0.0231(2) 0.0554(14) Uani d . 1 . . O
H1 0.0988 0.3763 0.0624 0.083 Uiso calc R 1 . . H
O2 0.0589(6) 0.1641(5) 0.0137(2) 0.0526(13) Uani d . 1 . . O
C1 0.1015(7) 0.2714(6) -0.0093(3) 0.0327(13) Uani d . 1 . . C
C2 0.1370(8) 0.2875(7) -0.0823(3) 0.0402(14) Uani d . 1 . . C
H2A 0.0764 0.3592 -0.1018 0.048 Uiso calc R 1 . . H
H2B 0.2345 0.3184 -0.0869 0.048 Uiso calc R 1 . . H
N1 0.1174(5) 0.1530(5) -0.1173(2) 0.0346(11) Uani d . 1 . . N
H1A 0.1916 0.0971 -0.1100 0.052 Uiso calc R 1 . . H
H1B 0.1094 0.1695 -0.1605 0.052 Uiso calc R 1 . . H
H1C 0.0391 0.1107 -0.1027 0.052 Uiso calc R 1 . . H
O1' 0.0408(7) 0.3709(5) 0.3801(3) 0.0554(13) Uani d . 1 . . O
H1' 0.0609 0.3525 0.3416 0.083 Uiso calc R 1 . . H
O2' 0.0151(6) 0.1379(5) 0.3896(2) 0.0502(12) Uani d . 1 . . O
C1' 0.0228(6) 0.2534(6) 0.4129(3) 0.0310(12) Uani d . 1 . . C
C2' 0.0215(8) 0.2771(7) 0.4864(3) 0.0386(14) Uani d . 1 . . C
H2A' 0.1096 0.3214 0.4999 0.046 Uiso calc R 1 . . H
H2B' -0.0556 0.3404 0.4979 0.046 Uiso calc R 1 . . H
N1' 0.0040(6) 0.1413(5) 0.5217(2) 0.0355(11) Uani d . 1 . . N
H1A' -0.0848 0.1112 0.5172 0.053 Uiso calc R 1 . . H
H1B' 0.0233 0.1535 0.5644 0.053 Uiso calc R 1 . . H
H1C' 0.0630 0.0773 0.5047 0.053 Uiso calc R 1 . . H

loop_
_atom_site_aniso_label
_atom_site_aniso_U_11
_atom_site_aniso_U_22
_atom_site_aniso_U_33
_atom_site_aniso_U_12
_atom_site_aniso_U_13
_atom_site_aniso_U_23
O3 0.053(3) 0.061(3) 0.027(2) -0.010(2) 0.004(2) 0.000(2)
O4 0.067(3) 0.049(3) 0.026(2) -0.013(2) -0.005(2) -0.008(2)
C3 0.041(3) 0.043(3) 0.021(3) -0.003(3) -0.001(2) 0.002(3)
C4 0.048(3) 0.041(3) 0.024(2) -0.006(3) 0.003(3) 0.001(3)
Cl1 0.0851(13) 0.0479(10) 0.0387(9) -0.0091(9) 0.0095(9) 0.0062(8)
Cl2 0.148(2) 0.0673(13) 0.0414(11) -0.0408(14) 0.0230(13) -0.0259(10)
Cl3 0.0468(11) 0.0981(17) 0.122(2) 0.0019(11) -0.0232(14) 0.0200(17)
O3' 0.060(3) 0.063(3) 0.025(2) -0.019(2) -0.005(2) -0.004(2)
O4' 0.076(3) 0.048(3) 0.028(2) -0.022(3) 0.004(2) 0.006(2)
C3' 0.049(3) 0.033(3) 0.024(3) 0.003(2) 0.000(3) 0.005(2)
C4' 0.051(4) 0.050(4) 0.036(3) -0.005(3) 0.001(3) -0.003(3)
Cl1' 0.107(6) 0.030(4) 0.058(4) -0.008(4) -0.001(4) 0.007(2)
Cl2' 0.145(12) 0.161(12) 0.034(5) -0.098(10) -0.030(5) 0.014(6)
Cl3' 0.052(4) 0.100(5) 0.138(9) 0.019(3) 0.026(5) -0.004(6)
Cl4' 0.166(16) 0.103(10) 0.043(5) -0.085(8) -0.022(7) 0.026(6)
Cl5' 0.118(8) 0.057(5) 0.043(6) -0.030(4) -0.003(5) -0.021(3)
Cl6' 0.046(4) 0.100(6) 0.22(2) 0.001(3) 0.018(9) -0.006(11)
O1 0.098(4) 0.042(3) 0.026(2) -0.018(3) 0.005(3) -0.007(2)
O2 0.089(4) 0.039(3) 0.029(2) -0.015(2) 0.002(2) 0.001(2)
C1 0.043(3) 0.033(3) 0.021(3) 0.003(3) -0.005(2) 0.002(2)
C2 0.052(4) 0.040(3) 0.028(3) -0.003(3) 0.006(3) 0.002(3)
N1 0.041(3) 0.042(3) 0.021(2) -0.001(2) 0.001(2) -0.003(2)
O1' 0.097(4) 0.038(2) 0.031(3) -0.005(2) 0.010(3) 0.005(2)
O2' 0.086(4) 0.041(3) 0.024(2) -0.004(2) -0.006(2) -0.0031(19)
C1' 0.036(3) 0.028(3) 0.029(3) 0.002(2) -0.004(2) 0.003(2)
C2' 0.060(4) 0.035(3) 0.021(3) 0.005(3) -0.001(3) -0.001(2)
N1' 0.053(3) 0.037(3) 0.016(2) 0.005(2) -0.003(2) 0.0018(19)

loop_
_atom_type_symbol
_atom_type_description
_atom_type_scat_dispersion_real
_atom_type_scat_dispersion_imag
_atom_type_scat_source
C C 0.0033 0.0016 'International Tables Vol C Tables 4.2.6.8 and 6.1.1.4'
H H 0.0000 0.0000 'International Tables Vol C Tables 4.2.6.8 and 6.1.1.4'
N N 0.0061 0.0033 'International Tables Vol C Tables 4.2.6.8 and 6.1.1.4'
O O 0.0106 0.0060 'International Tables Vol C Tables 4.2.6.8 and 6.1.1.4'
Cl Cl 0.1484 0.1585 'International Tables Vol C Tables 4.2.6.8 and 6.1.1.4'

loop_
_geom_angle_atom_site_label_1
_geom_angle_atom_site_label_2
_geom_angle_atom_site_label_3
_geom_angle
O3 C3 C4 115.9(5)
O4 C3 C4 113.0(5)
C3 C4 Cl2 113.5(4)
C3 C4 Cl3 105.4(4)
Cl2 C4 Cl3 110.3(4)
C3 C4 Cl1 111.1(4)
Cl2 C4 Cl1 108.2(3)
Cl3 C4 Cl1 108.1(4)
O3' C3' O4' 127.3(6)
O3' C3' C4' 116.8(6)
O4' C3' C4' 115.8(6)
C3' C4' Cl2' 113.1(8)
C3' C4' Cl4' 116.8(10)
Cl2' C4' Cl4' 114.4(9)
C3' C4' Cl6' 106.5(7)
Cl2' C4' Cl6' 91.7(10)
Cl4' C4' Cl6' 111.3(9)
C3' C4' Cl3' 104.8(7)
Cl2' C4' Cl3' 113.8(10)
Cl4' C4' Cl3' 91.8(11)
Cl6' C4' Cl3' 24.3(11)
C3' C4' Cl5' 111.1(8)
Cl2' C4' Cl5' 12.6(15)
Cl4' C4' Cl5' 106.5(10)
Cl6' C4' Cl5' 104.1(15)
Cl3' C4' Cl5' 125.2(10)
C3' C4' Cl1' 108.9(7)
Cl2' C4' Cl1' 109.7(11)
Cl4' C4' Cl1' 14.7(14)
Cl6' C4' Cl1' 126.0(13)
Cl3' C4' Cl1' 106.2(7)
Cl5' C4' Cl1' 99.7(8)
C1 O1 H1 109.5
O2 C1 O1 125.0(6)
O2 C1 C2 122.7(6)
O1 C1 C2 112.2(5)
N1 C2 C1 110.8(5)
N1 C2 H2A 109.5
C1 C2 H2A 109.5
N1 C2 H2B 109.5
C1 C2 H2B 109.5
H2A C2 H2B 108.1
C2 N1 H1A 109.5
C2 N1 H1B 109.5
H1A N1 H1B 109.5
C2 N1 H1C 109.5
H1A N1 H1C 109.5
H1B N1 H1C 109.5
C1' O1' H1' 109.5
O2' C1' O1' 125.8(6)
O2' C1' C2' 121.9(5)
O1' C1' C2' 112.2(5)
N1' C2' C1' 110.4(5)
N1' C2' H2A' 109.6
C1' C2' H2A' 109.6
N1' C2' H2B' 109.6
C1' C2' H2B' 109.6
H2A' C2' H2B' 108.1
C2' N1' H1A' 109.5
C2' N1' H1B' 109.5
H1A' N1' H1B' 109.5
C2' N1' H1C' 109.5
H1A' N1' H1C' 109.5
H1B' N1' H1C' 109.5

loop_
_geom_bond_atom_site_label_1
_geom_bond_atom_site_label_2
_geom_bond_site_symmetry_2
_geom_bond_distance
_geom_bond_publ_flag
O3 C3 . 1.230(8) ?
O4 C3 . 1.242(7) ?
C3 C4 . 1.572(9) ?
C4 Cl2 . 1.739(7) ?
C4 Cl3 . 1.769(7) ?
C4 Cl1 . 1.773(7) ?
O3' C3' . 1.228(8) ?
O4' C3' . 1.238(7) ?
C3' C4' . 1.560(9) ?
C4' Cl2' . 1.697(17) ?
C4' Cl4' . 1.721(18) ?
C4' Cl6' . 1.737(17) ?
C4' Cl3' . 1.773(14) ?
C4' Cl5' . 1.776(15) ?
C4' Cl1' . 1.776(14) ?
Cl2' Cl6' . 2.46(2) ?
Cl3' Cl6' . 0.74(3) ?
O1 C1 . 1.302(7) ?
O1 H1 . 0.8200 ?
O2 C1 . 1.184(7) ?
C1 C2 . 1.521(8) ?
C2 N1 . 1.466(8) ?
C2 H2A . 0.9700 ?
C2 H2B . 0.9700 ?
N1 H1A . 0.8900 ?
N1 H1B . 0.8900 ?
N1 H1C . 0.8900 ?
O1' C1' . 1.304(7) ?
O1' H1' . 0.8200 ?
O2' C1' . 1.190(7) ?
C1' C2' . 1.502(8) ?
C2' N1' . 1.477(8) ?
C2' H2A' . 0.9700 ?
C2' H2B' . 0.9700 ?
N1' H1A' . 0.8900 ?
N1' H1B' . 0.8900 ?
N1' H1C' . 0.8900 ?

loop_
_geom_hbond_atom_site_label_D
_geom_hbond_atom_site_label_H
_geom_hbond_atom_site_label_A
_geom_hbond_site_symmetry_A
_geom_hbond_distance_DH
_geom_hbond_distance_HA
_geom_hbond_distance_DA
_geom_hbond_angle_DHA
O1 H1 O3' . 0.82 1.83 2.644(7) 176
N1 H1A O3' 4 0.89 1.97 2.852(7) 170
N1 H1B O3 1_554 0.89 1.96 2.832(7) 168
N1 H1C O4 2_554 0.89 2.11 2.862(7) 142
N1 H1C O2' 3_554 0.89 2.41 3.021(7) 126
O1' H1' O4' . 0.82 1.87 2.689(7) 173
N1' H1A' O4' 2 0.89 2.00 2.877(8) 167
N1' H1B' O4 . 0.89 1.94 2.797(7) 161
N1' H1B' O2' 2 0.89 2.52 2.982(7) 113
N1' H1C' O3 4 0.89 2.02 2.862(7) 158

loop_
_geom_torsion_atom_site_label_1
_geom_torsion_atom_site_label_2
_geom_torsion_atom_site_label_3
_geom_torsion_atom_site_label_4
_geom_torsion
O3 C3 C4 Cl2 -18.2(8)
O4 C3 C4 Cl2 164.4(5)
O3 C3 C4 Cl3 102.7(6)
O4 C3 C4 Cl3 -74.7(6)
O3 C3 C4 Cl1 -140.4(5)
O4 C3 C4 Cl1 42.2(7)
O3' C3' C4' Cl2' 158.6(14)
O4' C3' C4' Cl2' -24.9(15)
O3' C3' C4' Cl4' 22.8(16)
O4' C3' C4' Cl4' -160.7(15)
O3' C3' C4' Cl6' -102.1(18)
O4' C3' C4' Cl6' 74.4(18)
O3' C3' C4' Cl3' -76.9(10)
O4' C3' C4' Cl3' 99.5(10)
O3' C3' C4' Cl5' 145.2(9)
O4' C3' C4' Cl5' -38.3(10)
O3' C3' C4' Cl1' 36.3(9)
O4' C3' C4' Cl1' -147.2(7)
O2 C1 C2 N1 -2.6(9)
O1 C1 C2 N1 -179.2(5)
O2' C1' C2' N1' -2.3(10)
O1' C1' C2' N1' -178.8(5)
